data_7714558
loop_
_publ_author_name
'Letheux, Geoffrey'
'Ganesan, Parameshwari'
'Veillon, Fabien'
'Varignon, Julien'
'Perez, Olivier'
'Cardin, Julien'
'Labb&#xe9;, Christophe'
'Rogez, Guillaume'
'Ligeour, Mathilde'
'Jaffr&#xe8;s, Paul-Alain'
'Rueff, Jean-Michel'

_publ_section_title
;
 A new series of magnetic and luminescent layered hybrid materials
 obtained from thianthrene phosphonic acid:
 M(H<sub>2</sub>O)PO<sub>3</sub>-S<sub>2</sub>C<sub>12</sub>H<sub>7</sub>
 (M = Cu, Zn) and
 M(H<sub>2</sub>O)<sub>2</sub>(PO<sub>2</sub>OH-S<sub>2</sub>C<sub>12</sub>H<sub>7</sub>)<sub>2</sub>
 (M = Mn, Co).
;
_journal_name_full 'Dalton transactions (Cambridge, England : 2003)'
_journal_paper_doi 10.1039/d3dt03153e
_journal_year 2023
_chemical_formula_moiety 'C12 H9 Cu O4 P S2'
_chemical_formula_sum 'C12 H9 Cu O4 P S2'
_chemical_formula_weight 375.82
_space_group_crystal_system monoclinic
_space_group_IT_number 14
_space_group_name_Hall '-P 2ybc'
_space_group_name_H-M_alt 'P 1 21/c 1'
_atom_sites_solution_hydrogens mixed
_atom_sites_solution_primary dual
_audit_creation_date 2023-09-05
_audit_creation_method
;
Olex2 1.3
(compiled 2020.11.12 svn.r5f609507 for OlexSys, GUI svn.r6226)
;
_audit_update_record
;
2023-09-21 deposited with the CCDC.	2023-11-15 downloaded from the CCDC.
;
_cell_angle_alpha 90
_cell_angle_beta 95.297(2)
_cell_angle_gamma 90
_cell_formula_units_Z 4
_cell_length_a 22.0156(5)
_cell_length_b 7.6616(2)
_cell_length_c 7.5811(2)
_cell_measurement_reflns_used 5079
_cell_measurement_temperature 290.15(10)
_cell_measurement_theta_max 73.5490
_cell_measurement_theta_min 4.0550
_cell_volume 1273.28(6)
_computing_cell_refinement 'CrysAlisPro 1.171.40.84a (Rigaku OD, 2020)'
_computing_data_collection 'CrysAlisPro 1.171.40.84a (Rigaku OD, 2020)'
_computing_data_reduction 'CrysAlisPro 1.171.40.84a (Rigaku OD, 2020)'
_computing_molecular_graphics 'Olex2 1.3 (Dolomanov et al., 2009)'
_computing_publication_material 'Olex2 1.3 (Dolomanov et al., 2009)'
_computing_structure_refinement 'SHELXL 2018/3 (Sheldrick, 2015)'
_computing_structure_solution 'SHELXT 2018/2 (Sheldrick, 2018)'
_diffrn_ambient_temperature 293(2)
_diffrn_detector_area_resol_mean 13.3333
_diffrn_detector_type 'Eiger 1M'
_diffrn_measured_fraction_theta_full 0.998
_diffrn_measured_fraction_theta_max 0.991
_diffrn_measurement_details
;
List of Runs (angles in degrees, time in seconds):

  # Type    Start    End  Width  t~exp~   \w     \q     \k     \f   Frames
#--------------------------------------------------------------------------
  1  \w    -76.00  17.00   0.50    0.20    --   -0.75 -33.00 149.00  186
  2  \w     26.00 119.00   0.50    0.20    --   43.75  33.00 -51.00  186
  3  \w    -31.00  61.00   0.50    0.20    --   43.75 -33.00 149.00  184
  4  \w     92.00 171.00   0.50    0.40    --  110.00  33.00 -51.00  158
  5  \w     35.00 128.00   0.50    0.40    --  110.00 -33.00 149.00  186
  6  \w    -18.00  74.00   0.50    0.20    --   -0.75  33.00 -51.00  184
  7  \w     26.00 111.00   0.50    0.20    --   43.75  57.00-120.00  170
  8  \w     -2.00  83.00   0.50    0.20    --   43.75 -99.00  90.00  170
  9  \w     26.00 111.00   0.50    0.20    --   43.75  57.00   0.00  170
 10  \w    -21.00  72.00   0.50    0.20    --   43.75 -77.00 150.00  186
 11  \w     15.00 108.00   0.50    0.20    --   43.75  77.00  30.00  186
 12  \w     26.00 111.00   0.50    0.20    --   43.75  57.00  30.00  170
 13  \w     85.00 171.00   0.50    0.40    --  110.00  69.00 -28.77  172
 14  \w     89.00 171.00   0.50    0.40    --  110.00  61.00  60.00  164
 15  \w     80.00 171.00   0.50    0.40    --  110.00  80.00   1.85  182
 16  \w     94.00 171.00   0.50    0.40    --  110.00 125.00-180.00  154
 17  \w     76.00 171.00   0.50    0.40    --  110.00  15.00  60.00  190
 18  \w     44.00 130.00   0.50    0.40    --  110.00 -61.00  30.00  172
 19  \w     81.00 171.00   0.50    0.40    --  110.00  77.00  60.00  180
 20  \w     38.00 106.00   0.50    0.40    --  110.00 -94.00-180.00  136
 21  \w     39.00 112.00   0.50    0.40    --  110.00-125.00 120.00  146
 22  \w     89.00 118.00   0.50    0.40    --  110.00  61.00   0.00   58
 23  \w    135.00 169.00   0.50    0.40    --  110.00  61.00   0.00   68
 24  \w     68.00  94.00   0.50    0.40    --  110.00 -61.00-180.00   52
 25  \w     46.00 104.00   0.50    0.40    --  110.00 -45.00 -90.00  116
 26  \w     81.00 107.00   0.50    0.40    --  110.00  77.00   0.00   52
 27  \w     83.00 124.00   0.50    0.40    --  110.00  77.00 -30.00   82
 28  \w    140.00 165.00   0.50    0.40    --  110.00  61.00 120.00   50
 29  \w     69.00 107.00   0.50    0.40    --  110.00-125.00-150.00   76
 30  \w     90.00 117.00   0.50    0.40    --  110.00  61.00  30.00   54
 31  \w     47.00  80.00   0.50    0.40    --  110.00 -45.00  90.00   66
 32  \w     32.00  69.00   0.50    0.40    --  110.00 -15.00  90.00   74
 33  \w     81.00 131.00   0.50    0.40    --  110.00  77.00  90.00  100
 34  \w     98.00 140.00   0.50    0.40    --  110.00 -84.00  35.17   84
 35  \w     59.00  86.00   0.50    0.40    --  110.00 -84.00  35.17   54
 36  \w    116.00 141.00   0.50    0.40    --  110.00 -15.00  90.00   50
 37  \w     81.00 108.00   0.50    0.40    --  110.00  77.00  30.00   54
 38  \w    116.00 171.00   0.50    0.40    --  110.00  77.00 -60.00  110
 39  \w     88.00 113.00   0.50    0.40    --  110.00  67.00  35.46   50
 40  \w    124.00 158.00   0.50    0.40    --  110.00  67.00  35.46   68
 41  \w     42.00  89.00   0.50    0.40    --  110.00-125.00   0.00   94
 42  \w     91.00 132.00   0.50    0.40    --  110.00  30.00  90.00   82
 43  \w     34.00 110.00   0.50    0.40    --  110.00 -30.00  30.00  152
 44  \w     41.00 106.00   0.50    0.40    --  110.00 -94.00  90.00  130
 45  \w    122.00 171.00   0.50    0.40    --  110.00 125.00 -30.00   98
 46  \w     92.00 140.00   0.50    0.40    --  110.00  31.00  43.11   96
 47  \w    116.00 166.00   0.50    0.40    --  110.00  30.00   0.00  100
 48  \w    102.00 128.00   0.50    0.40    --  110.00  61.00 -30.00   52
 49  \w     90.00 115.00   0.50    0.40    --  110.00  61.00 101.76   50
 50  \w     64.00 114.00   0.50    0.40    --  110.00 -61.00-150.00  100
 51  \w     73.00  99.00   0.50    0.40    --  110.00-100.00 132.73   52
 52  \w     98.00 126.00   0.50    0.40    --  110.00  45.00  60.00   56
 53  \w    102.00 128.00   0.50    0.40    --  110.00  45.00  90.00   52
 54  \w     91.00 124.00   0.50    0.40    --  110.00  30.00 120.00   66
 55  \w     90.00 148.00   0.50    0.40    --  110.00  61.00-180.00  116
 56  \w     89.00 135.00   0.50    0.40    --  110.00  61.00 -60.00   92
 57  \w     94.00 120.00   0.50    0.40    --  110.00   0.00 -30.00   52
 58  \w     38.00  64.00   0.50    0.40    --  110.00   0.00 -30.00   52
 59  \w     90.00 116.00   0.50    0.40    --  110.00  61.00  90.00   52
 60  \w     85.00 122.00   0.50    0.40    --  110.00 -45.00  60.00   74
 61  \w     88.00 113.00   0.50    0.40    --  110.00  77.00-120.00   50
 62  \w     69.00  95.00   0.50    0.40    --  110.00 -94.00 -60.00   52
;
_diffrn_measurement_device 'four-circle diffractometer'
_diffrn_measurement_device_type 'XtaLAB Synergy, Dualflex, Eiger 1M'
_diffrn_measurement_method '\w scans'
_diffrn_radiation_type CuK\a
_diffrn_radiation_wavelength 1.54184
_diffrn_reflns_av_R_equivalents 0.0810
_diffrn_reflns_av_unetI/netI 0.0435
_diffrn_reflns_Laue_measured_fraction_full 0.998
_diffrn_reflns_Laue_measured_fraction_max 0.991
_diffrn_reflns_limit_h_max 27
_diffrn_reflns_limit_h_min -27
_diffrn_reflns_limit_k_max 9
_diffrn_reflns_limit_k_min -9
_diffrn_reflns_limit_l_max 9
_diffrn_reflns_limit_l_min -9
_diffrn_reflns_number 21112
_diffrn_reflns_point_group_measured_fraction_full 0.998
_diffrn_reflns_point_group_measured_fraction_max 0.991
_diffrn_reflns_theta_full 67.684
_diffrn_reflns_theta_max 76.140
_diffrn_reflns_theta_min 4.033
_exptl_absorpt_coefficient_mu 6.783
_exptl_absorpt_correction_T_max 1.00000
_exptl_absorpt_correction_T_min 0.57609
_exptl_absorpt_correction_type multi-scan
_exptl_absorpt_process_details
;
CrysAlisPro 1.171.40.84a (Rigaku Oxford Diffraction, 2020)
Empirical absorption correction using spherical harmonics,
implemented in SCALE3 ABSPACK scaling algorithm.
;
_exptl_crystal_colour green
_exptl_crystal_colour_primary green
_exptl_crystal_density_diffrn 1.961
_exptl_crystal_description platelets
_exptl_crystal_F_000 756
_exptl_crystal_size_max 0.078
_exptl_crystal_size_mid 0.072
_exptl_crystal_size_min 0.024
_refine_diff_density_max 0.730
_refine_diff_density_min -0.916
_refine_diff_density_rms 0.159
_refine_ls_extinction_method none
_refine_ls_goodness_of_fit_ref 1.116
_refine_ls_hydrogen_treatment mixed
_refine_ls_matrix_type full
_refine_ls_number_parameters 186
_refine_ls_number_reflns 2651
_refine_ls_number_restraints 0
_refine_ls_restrained_S_all 1.116
_refine_ls_R_factor_all 0.0608
_refine_ls_R_factor_gt 0.0508
_refine_ls_shift/su_max 0.000
_refine_ls_shift/su_mean 0.000
_refine_ls_structure_factor_coef Fsqd
_refine_ls_weighting_details 'w=1/[\s^2^(Fo^2^)+(0.1022P)^2^+1.4853P] where P=(Fo^2^+2Fc^2^)/3'
_refine_ls_weighting_scheme calc
_refine_ls_wR_factor_gt 0.1436
_refine_ls_wR_factor_ref 0.1659
_reflns_Friedel_coverage 0.000
_reflns_number_gt 2292
_reflns_number_total 2651
_reflns_threshold_expression 'I > 2\s(I)'
_cod_data_source_file d3dt03153e2.cif
_cod_data_source_block gl419_2
_cod_database_code 7714558
_shelx_shelxl_version_number 2018/3
_shelx_space_group_comment
;
The symmetry employed for this shelxl refinement is uniquely defined
by the following loop, which should always be used as a source of
symmetry information in preference to the above space-group names.
They are only intended as comments.
;
_olex2_refinement_description
;
1. Fixed Uiso
 At 1.2 times of:
  All C(H) groups
2.a Free rotating group:
 O4(H4A,H4B)
2.b Aromatic/amide H refined with riding coordinates:
 C6(H6), C2(H2), C3(H3), C8(H8), C11(H11), C10(H10), C9(H9)
;
_smtbx_masks_void_probe_radius 1.2
_smtbx_masks_void_truncation_radius 1.2
_olex2_submission_special_instructions 'No special instructions were received'
_oxdiff_exptl_absorpt_empirical_details
;
Empirical correction (ABSPACK) includes:
- Absorption correction using spherical harmonics
- Frame scaling
;

loop_
_space_group_symop_operation_xyz
'x, y, z'
'-x, y+1/2, -z+1/2'
'-x, -y, -z'
'x, -y-1/2, z-1/2'

loop_
_atom_site_label
_atom_site_type_symbol
_atom_site_fract_x
_atom_site_fract_y
_atom_site_fract_z
_atom_site_U_iso_or_equiv
_atom_site_adp_type
_atom_site_occupancy
_atom_site_site_symmetry_order
_atom_site_calc_flag
_atom_site_refinement_flags_posn
_atom_site_refinement_flags_adp
_atom_site_refinement_flags_occupancy
_atom_site_disorder_assembly
_atom_site_disorder_group
Cu1 Cu 0.48468(3) 0.80680(8) 0.55915(7) 0.0262(2) Uani 1 1 d . . . . .
P1 P 0.42842(4) 0.44926(13) 0.64330(11) 0.0197(3) Uani 1 1 d . . . . .
S1 S 0.14761(5) 0.39757(16) 0.77166(16) 0.0357(3) Uani 1 1 d . . . . .
S2 S 0.23069(5) 0.72256(17) 0.92397(14) 0.0347(3) Uani 1 1 d . . . . .
O1 O 0.43631(12) 0.5995(4) 0.5142(3) 0.0238(6) Uani 1 1 d . . . . .
O3 O 0.44727(13) 0.2754(4) 0.5698(4) 0.0263(6) Uani 1 1 d . . . . .
O2 O 0.46256(12) 0.4895(4) 0.8244(3) 0.0238(6) Uani 1 1 d . . . . .
C1 C 0.34856(17) 0.4322(6) 0.6743(5) 0.0236(8) Uani 1 1 d . . . . .
C6 C 0.32190(18) 0.5652(6) 0.7678(5) 0.0262(8) Uani 1 1 d . . . . .
H6 H 0.345343 0.659571 0.811063 0.031 Uiso 1 1 calc R U . . .
C5 C 0.26080(18) 0.5565(5) 0.7960(5) 0.0245(8) Uani 1 1 d . . . . .
C4 C 0.22488(18) 0.4173(6) 0.7295(5) 0.0285(9) Uani 1 1 d . . . . .
C2 C 0.3129(2) 0.2956(6) 0.6073(6) 0.0300(9) Uani 1 1 d . . . . .
H2 H 0.330114 0.208267 0.542790 0.036 Uiso 1 1 calc R U . . .
C3 C 0.2513(2) 0.2868(6) 0.6349(6) 0.0317(9) Uani 1 1 d . . . . .
H3 H 0.227830 0.193221 0.590003 0.038 Uiso 1 1 calc R U . . .
C12 C 0.1578(2) 0.7559(7) 0.8108(6) 0.0318(9) Uani 1 1 d . . . . .
C7 C 0.12206(19) 0.6165(6) 0.7476(5) 0.0310(9) Uani 1 1 d . . . . .
C8 C 0.0635(2) 0.6461(7) 0.6637(6) 0.0372(10) Uani 1 1 d . . . . .
H8 H 0.039866 0.553295 0.617486 0.045 Uiso 1 1 calc R U . . .
C11 C 0.1356(2) 0.9237(7) 0.7882(6) 0.0389(11) Uani 1 1 d . . . . .
H11 H 0.160139 1.017630 0.826081 0.047 Uiso 1 1 calc R U . . .
C10 C 0.0774(2) 0.9541(8) 0.7102(7) 0.0455(12) Uani 1 1 d . . . . .
H10 H 0.062462 1.067367 0.697703 0.055 Uiso 1 1 calc R U . . .
C9 C 0.0415(2) 0.8133(8) 0.6507(7) 0.0461(13) Uani 1 1 d . . . . .
H9 H 0.001804 0.832816 0.601151 0.055 Uiso 1 1 calc R U . . .
O4 O 0.41440(13) 0.9281(4) 0.6584(3) 0.0254(6) Uani 1 1 d G . . A -1
H4A H 0.413606 0.926480 0.784614 0.08(2) Uiso 1 1 d G . . A -1
H4B H 0.418678 1.049016 0.629799 0.014(10) Uiso 1 1 d G . . A -1

loop_
_atom_site_aniso_label
_atom_site_aniso_U_11
_atom_site_aniso_U_22
_atom_site_aniso_U_33
_atom_site_aniso_U_23
_atom_site_aniso_U_13
_atom_site_aniso_U_12
Cu1 0.0256(4) 0.0245(4) 0.0293(3) -0.0036(2) 0.0074(2) -0.0014(2)
P1 0.0194(5) 0.0184(5) 0.0219(4) 0.0003(3) 0.0052(3) 0.0005(3)
S1 0.0229(5) 0.0329(7) 0.0527(6) 0.0008(5) 0.0111(4) -0.0019(4)
S2 0.0262(5) 0.0415(7) 0.0367(5) -0.0143(4) 0.0037(4) 0.0052(4)
O1 0.0264(14) 0.0211(15) 0.0243(12) 0.0009(10) 0.0049(10) -0.0038(11)
O3 0.0240(14) 0.0158(15) 0.0411(15) -0.0030(11) 0.0132(11) -0.0006(11)
O2 0.0234(13) 0.0234(15) 0.0244(12) 0.0015(10) 0.0007(10) 0.0026(11)
C1 0.0211(18) 0.028(2) 0.0224(16) 0.0017(14) 0.0032(13) 0.0027(15)
C6 0.0237(18) 0.028(2) 0.0268(17) -0.0018(15) 0.0023(14) -0.0046(16)
C5 0.0231(18) 0.024(2) 0.0269(17) -0.0009(14) 0.0052(14) 0.0022(15)
C4 0.0229(19) 0.035(3) 0.0285(18) 0.0004(16) 0.0054(14) 0.0011(17)
C2 0.027(2) 0.030(2) 0.034(2) -0.0061(16) 0.0084(16) -0.0005(16)
C3 0.026(2) 0.032(3) 0.037(2) -0.0081(16) 0.0041(16) -0.0049(17)
C12 0.027(2) 0.038(3) 0.0318(19) -0.0009(17) 0.0096(16) 0.0038(18)
C7 0.0229(19) 0.039(3) 0.0320(19) -0.0005(17) 0.0081(15) 0.0034(17)
C8 0.028(2) 0.046(3) 0.038(2) -0.002(2) 0.0036(17) 0.001(2)
C11 0.036(2) 0.038(3) 0.044(2) 0.000(2) 0.0126(19) 0.006(2)
C10 0.042(3) 0.040(3) 0.056(3) 0.010(2) 0.013(2) 0.011(2)
C9 0.031(2) 0.059(4) 0.048(3) 0.010(2) 0.003(2) 0.014(2)
O4 0.0275(14) 0.0208(15) 0.0287(13) -0.0022(10) 0.0066(10) 0.0012(11)

loop_
_atom_type_symbol
_atom_type_description
_atom_type_scat_dispersion_real
_atom_type_scat_dispersion_imag
_atom_type_scat_source
C C 0.0181 0.0091 'International Tables Vol C Tables 4.2.6.8 and 6.1.1.4'
H H 0.0000 0.0000 'International Tables Vol C Tables 4.2.6.8 and 6.1.1.4'
Cu Cu -1.9646 0.5888 'International Tables Vol C Tables 4.2.6.8 and 6.1.1.4'
O O 0.0492 0.0322 'International Tables Vol C Tables 4.2.6.8 and 6.1.1.4'
P P 0.2955 0.4335 'International Tables Vol C Tables 4.2.6.8 and 6.1.1.4'
S S 0.3331 0.5567 'International Tables Vol C Tables 4.2.6.8 and 6.1.1.4'

loop_
_geom_angle_atom_site_label_1
_geom_angle_atom_site_label_2
_geom_angle_atom_site_label_3
_geom_angle
_geom_angle_site_symmetry_1
_geom_angle_site_symmetry_3
_geom_angle_publ_flag
O1 Cu1 O3 94.72(12) . 3_666 ?
O1 Cu1 O2 109.67(10) . 4_575 ?
O1 Cu1 O2 163.13(11) . 2_656 ?
O1 Cu1 O4 90.88(12) . . ?
O3 Cu1 O2 90.32(12) 3_666 2_656 ?
O3 Cu1 O2 87.19(11) 3_666 4_575 ?
O3 Cu1 O4 169.25(12) 3_666 . ?
O2 Cu1 O2 86.62(10) 2_656 4_575 ?
O2 Cu1 O4 86.91(12) 2_656 . ?
O4 Cu1 O2 82.28(11) . 4_575 ?
O1 P1 O2 110.23(15) . . ?
O1 P1 C1 107.92(17) . . ?
O3 P1 O1 111.98(16) . . ?
O3 P1 O2 112.17(16) . . ?
O3 P1 C1 106.74(18) . . ?
O2 P1 C1 107.56(16) . . ?
C4 S1 C7 101.7(2) . . ?
C5 S2 C12 102.0(2) . . ?
P1 O1 Cu1 126.92(16) . . ?
P1 O3 Cu1 135.30(18) . 3_666 ?
Cu1 O2 Cu1 93.38(10) 2_646 4_576 ?
P1 O2 Cu1 148.12(16) . 4_576 ?
P1 O2 Cu1 118.50(16) . 2_646 ?
C6 C1 P1 118.2(3) . . ?
C2 C1 P1 122.5(3) . . ?
C2 C1 C6 119.2(4) . . ?
C1 C6 H6 119.9 . . ?
C5 C6 C1 120.1(4) . . ?
C5 C6 H6 119.9 . . ?
C6 C5 S2 118.0(3) . . ?
C6 C5 C4 120.5(4) . . ?
C4 C5 S2 121.4(3) . . ?
C5 C4 S1 121.6(3) . . ?
C3 C4 S1 119.2(3) . . ?
C3 C4 C5 119.1(4) . . ?
C1 C2 H2 119.6 . . ?
C1 C2 C3 120.8(4) . . ?
C3 C2 H2 119.6 . . ?
C4 C3 C2 120.2(4) . . ?
C4 C3 H3 119.9 . . ?
C2 C3 H3 119.9 . . ?
C7 C12 S2 121.2(4) . . ?
C11 C12 S2 119.4(4) . . ?
C11 C12 C7 119.4(4) . . ?
C12 C7 S1 121.9(3) . . ?
C12 C7 C8 120.1(5) . . ?
C8 C7 S1 118.0(4) . . ?
C7 C8 H8 120.4 . . ?
C9 C8 C7 119.2(5) . . ?
C9 C8 H8 120.4 . . ?
C12 C11 H11 119.5 . . ?
C10 C11 C12 121.0(5) . . ?
C10 C11 H11 119.5 . . ?
C11 C10 H10 120.4 . . ?
C11 C10 C9 119.1(5) . . ?
C9 C10 H10 120.4 . . ?
C8 C9 C10 121.0(5) . . ?
C8 C9 H9 119.5 . . ?
C10 C9 H9 119.5 . . ?
Cu1 O4 H4A 117.0 . . ?
Cu1 O4 H4B 105.5 . . ?
H4A O4 H4B 104.5 . . ?

loop_
_geom_bond_atom_site_label_1
_geom_bond_atom_site_label_2
_geom_bond_distance
_geom_bond_site_symmetry_2
_geom_bond_publ_flag
Cu1 O1 1.925(3) . ?
Cu1 O3 1.966(3) 3_666 ?
Cu1 O2 1.975(3) 2_656 ?
Cu1 O2 2.384(3) 4_575 ?
Cu1 O4 2.010(3) . ?
P1 O1 1.531(3) . ?
P1 O3 1.517(3) . ?
P1 O2 1.534(3) . ?
P1 C1 1.800(4) . ?
S1 C4 1.766(4) . ?
S1 C7 1.773(5) . ?
S2 C5 1.766(4) . ?
S2 C12 1.766(5) . ?
C1 C6 1.401(6) . ?
C1 C2 1.377(6) . ?
C6 H6 0.9300 . ?
C6 C5 1.383(6) . ?
C5 C4 1.394(6) . ?
C4 C3 1.389(6) . ?
C2 H2 0.9300 . ?
C2 C3 1.392(6) . ?
C3 H3 0.9300 . ?
C12 C7 1.386(7) . ?
C12 C11 1.381(7) . ?
C7 C8 1.403(6) . ?
C8 H8 0.9300 . ?
C8 C9 1.370(8) . ?
C11 H11 0.9300 . ?
C11 C10 1.380(7) . ?
C10 H10 0.9300 . ?
C10 C9 1.388(8) . ?
C9 H9 0.9300 . ?
O4 H4A 0.9583 . ?
O4 H4B 0.9584 . ?

loop_
_geom_torsion_atom_site_label_1
_geom_torsion_atom_site_label_2
_geom_torsion_atom_site_label_3
_geom_torsion_atom_site_label_4
_geom_torsion
_geom_torsion_site_symmetry_1
_geom_torsion_site_symmetry_2
_geom_torsion_site_symmetry_3
_geom_torsion_site_symmetry_4
_geom_torsion_publ_flag
P1 C1 C6 C5 -179.4(3) . . . . ?
P1 C1 C2 C3 179.7(3) . . . . ?
S1 C4 C3 C2 -177.0(3) . . . . ?
S1 C7 C8 C9 177.0(4) . . . . ?
S2 C5 C4 S1 -0.8(5) . . . . ?
S2 C5 C4 C3 -177.7(3) . . . . ?
S2 C12 C7 S1 -1.5(5) . . . . ?
S2 C12 C7 C8 177.7(3) . . . . ?
S2 C12 C11 C10 -175.9(4) . . . . ?
O1 P1 O3 Cu1 42.7(3) . . . 3_666 ?
O1 P1 O2 Cu1 -132.50(17) . . . 2_646 ?
O1 P1 O2 Cu1 47.3(3) . . . 4_576 ?
O1 P1 C1 C6 -69.7(3) . . . . ?
O1 P1 C1 C2 109.3(3) . . . . ?
O3 P1 O1 Cu1 -122.6(2) . . . . ?
O3 P1 O2 Cu1 -7.0(2) . . . 2_646 ?
O3 P1 O2 Cu1 172.8(3) . . . 4_576 ?
O3 P1 C1 C6 169.8(3) . . . . ?
O3 P1 C1 C2 -11.3(4) . . . . ?
O2 P1 O1 Cu1 3.0(3) . . . . ?
O2 P1 O3 Cu1 -81.9(3) . . . 3_666 ?
O2 P1 C1 C6 49.3(3) . . . . ?
O2 P1 C1 C2 -131.8(3) . . . . ?
C1 P1 O1 Cu1 120.2(2) . . . . ?
C1 P1 O3 Cu1 160.6(2) . . . 3_666 ?
C1 P1 O2 Cu1 -70.1(3) . . . 4_576 ?
C1 P1 O2 Cu1 110.1(2) . . . 2_646 ?
C1 C6 C5 S2 177.0(3) . . . . ?
C1 C6 C5 C4 -1.0(6) . . . . ?
C1 C2 C3 C4 0.7(7) . . . . ?
C6 C1 C2 C3 -1.4(6) . . . . ?
C6 C5 C4 S1 177.1(3) . . . . ?
C6 C5 C4 C3 0.3(6) . . . . ?
C5 S2 C12 C7 42.0(4) . . . . ?
C5 S2 C12 C11 -139.5(4) . . . . ?
C5 C4 C3 C2 -0.1(7) . . . . ?
C4 S1 C7 C12 -40.1(4) . . . . ?
C4 S1 C7 C8 140.8(3) . . . . ?
C2 C1 C6 C5 1.6(6) . . . . ?
C12 S2 C5 C6 141.2(3) . . . . ?
C12 S2 C5 C4 -40.8(4) . . . . ?
C12 C7 C8 C9 -2.2(7) . . . . ?
C12 C11 C10 C9 -1.3(7) . . . . ?
C7 S1 C4 C5 41.2(4) . . . . ?
C7 S1 C4 C3 -142.0(4) . . . . ?
C7 C12 C11 C10 2.6(7) . . . . ?
C7 C8 C9 C10 3.6(7) . . . . ?
C11 C12 C7 S1 180.0(3) . . . . ?
C11 C12 C7 C8 -0.9(6) . . . . ?
C11 C10 C9 C8 -1.9(8) . . . . ?
